data_4325490
loop_
_publ_author_name
'Timothy J. Boyle'
'Leigh Anna M. Ottley'
'Christopher A. Apblett'
'Constantine A. Stewart'
'Sarah M. Hoppe'
'Krista L. Hawthorne'
'Mark A. Rodriguez'

_publ_section_title
;
 Synthesis, Characterization, and Electrochemical Properties of a Series
 of Sterically Varied Iron(II) Alkoxide Precursors and Their Resultant
 Nanoparticles
;
_journal_name_full 'Inorganic Chemistry'
_journal_page_first 6174
_journal_page_last 6182
_journal_paper_doi 10.1021/ic200423m
_journal_volume 50
_journal_year 2011
_chemical_formula_sum 'C31 H33 Fe N3 O2'
_chemical_formula_weight 535.45
_chemical_name_systematic
; 

 ? 

;
_space_group_IT_number 15
_symmetry_cell_setting monoclinic
_symmetry_space_group_name_Hall '-C 2yc'
_symmetry_space_group_name_H-M 'C 1 2/c 1'
_atom_sites_solution_hydrogens geom
_atom_sites_solution_primary direct
_atom_sites_solution_secondary difmap
_audit_creation_method SHELXL-97
_cell_angle_alpha 90.00
_cell_angle_beta 104.329(2)
_cell_angle_gamma 90.00
_cell_formula_units_Z 4
_cell_length_a 13.5680(19)
_cell_length_b 11.6850(16)
_cell_length_c 19.236(3)
_cell_measurement_temperature 173(2)
_cell_volume 2954.8(7)
_computing_cell_refinement 'Bruker SMART'
_computing_data_collection 'Bruker SMART'
_computing_data_reduction 'Bruker SAINT'
_computing_molecular_graphics 'Bruker SHELXTL'
_computing_publication_material 'Bruker SHELXTL'
_computing_structure_refinement 'SHELXL-97 (Sheldrick, 1997)'
_computing_structure_solution 'SHELXS-97 (Sheldrick, 1990)'
_diffrn_ambient_temperature 173(2)
_diffrn_measured_fraction_theta_full 0.998
_diffrn_measured_fraction_theta_max 0.998
_diffrn_measurement_device_type 'CCD area detector'
_diffrn_measurement_method 'phi and omega scans'
_diffrn_radiation_monochromator graphite
_diffrn_radiation_source 'fine-focus sealed tube'
_diffrn_radiation_type MoK\a
_diffrn_radiation_wavelength 0.71073
_diffrn_reflns_av_R_equivalents 0.0230
_diffrn_reflns_av_sigmaI/netI 0.0188
_diffrn_reflns_limit_h_max 15
_diffrn_reflns_limit_h_min -15
_diffrn_reflns_limit_k_max 12
_diffrn_reflns_limit_k_min -12
_diffrn_reflns_limit_l_max 21
_diffrn_reflns_limit_l_min -21
_diffrn_reflns_number 8802
_diffrn_reflns_theta_full 23.31
_diffrn_reflns_theta_max 23.31
_diffrn_reflns_theta_min 2.19
_exptl_absorpt_coefficient_mu 0.540
_exptl_absorpt_correction_T_max 0.920
_exptl_absorpt_correction_T_min 0.841
_exptl_absorpt_correction_type empirical
_exptl_absorpt_process_details SADABS
_exptl_crystal_colour brown
_exptl_crystal_density_diffrn 1.204
_exptl_crystal_description Irregular
_exptl_crystal_F_000 1128
_exptl_crystal_size_max 0.342
_exptl_crystal_size_mid 0.267
_exptl_crystal_size_min 0.155
_refine_diff_density_max 0.244
_refine_diff_density_min -0.111
_refine_diff_density_rms 0.039
_refine_ls_extinction_method none
_refine_ls_goodness_of_fit_ref 1.063
_refine_ls_hydrogen_treatment constr
_refine_ls_matrix_type full
_refine_ls_number_parameters 171
_refine_ls_number_reflns 2125
_refine_ls_number_restraints 0
_refine_ls_restrained_S_all 1.063
_refine_ls_R_factor_all 0.0367
_refine_ls_R_factor_gt 0.0316
_refine_ls_shift/su_max 0.002
_refine_ls_shift/su_mean 0.000
_refine_ls_structure_factor_coef Fsqd
_refine_ls_weighting_details 'calc w=1/[\s^2^(Fo^2^)+(0.0411P)^2^+1.6925P] where P=(Fo^2^+2Fc^2^)/3'
_refine_ls_weighting_scheme calc
_refine_ls_wR_factor_gt 0.0774
_refine_ls_wR_factor_ref 0.0805
_reflns_number_gt 1895
_reflns_number_total 2125
_reflns_threshold_expression >2sigma(I)
_cod_data_source_file ic200423m_si_001_04.cif
_cod_data_source_block 9nv241s
_cod_database_code 4325490

loop_
_symmetry_equiv_pos_as_xyz
'x, y, z'
'-x, y, -z+1/2'
'x+1/2, y+1/2, z'
'-x+1/2, y+1/2, -z+1/2'
'-x, -y, -z'
'x, -y, z-1/2'
'-x+1/2, -y+1/2, -z'
'x+1/2, -y+1/2, z-1/2'

loop_
_atom_site_label
_atom_site_type_symbol
_atom_site_fract_x
_atom_site_fract_y
_atom_site_fract_z
_atom_site_U_iso_or_equiv
_atom_site_adp_type
_atom_site_occupancy
_atom_site_symmetry_multiplicity
_atom_site_calc_flag
_atom_site_refinement_flags
Fe1 Fe 0.5000 0.85587(3) 0.7500 0.03875(16) Uani 1 2 d S
N1 n 0.43230(14) 0.87362(14) 0.84503(9) 0.0465(4) Uani 1 1 d .
N2 n 0.5000 0.66990(18) 0.7500 0.0383(5) Uani 1 2 d S
O1 O 0.63278(12) 0.88538(15) 0.80968(8) 0.0645(5) Uani 1 1 d .
C1 C 0.70402(15) 0.93730(18) 0.85868(10) 0.0428(5) Uani 1 1 d .
C2 C 0.77550(17) 0.87051(19) 0.90708(12) 0.0501(5) Uani 1 1 d .
C3 C 0.85125(17) 0.9242(2) 0.95763(13) 0.0620(7) Uani 1 1 d .
H3 H 0.8988 0.8789 0.9909 0.074 Uiso 1 1 calc R
C4 C 0.85984(17) 1.0412(2) 0.96121(13) 0.0623(7) Uani 1 1 d .
H4 H 0.9130 1.0765 0.9962 0.075 Uiso 1 1 calc R
C5 C 0.79030(17) 1.1067(2) 0.91332(12) 0.0537(6) Uani 1 1 d .
H5 H 0.7965 1.1877 0.9153 0.064 Uiso 1 1 calc R
C6 C 0.71167(15) 1.05735(18) 0.86242(10) 0.0443(5) Uani 1 1 d .
C7 C 0.6341(2) 1.1299(2) 0.81174(14) 0.0758(8) Uani 1 1 d .
H7A H 0.6502 1.2110 0.8215 0.114 Uiso 1 1 calc R
H7B H 0.5663 1.1137 0.8186 0.114 Uiso 1 1 calc R
H7C H 0.6353 1.1121 0.7622 0.114 Uiso 1 1 calc R
C8 C 0.7692(2) 0.7416(2) 0.90177(16) 0.0791(8) Uani 1 1 d .
H8A H 0.7887 0.7165 0.8585 0.119 Uiso 1 1 calc R
H8B H 0.6993 0.7170 0.8993 0.119 Uiso 1 1 calc R
H8C H 0.8154 0.7077 0.9441 0.119 Uiso 1 1 calc R
C9 C 0.48759(18) 0.85190(19) 0.91140(11) 0.0533(6) Uani 1 1 d .
H9 H 0.5539 0.8208 0.9173 0.064 Uiso 1 1 calc R
C10 C 0.4527(2) 0.8726(2) 0.97157(13) 0.0710(8) Uani 1 1 d .
H10 H 0.4938 0.8550 1.0179 0.085 Uiso 1 1 calc R
C11 C 0.3578(2) 0.9191(2) 0.96346(15) 0.0760(9) Uani 1 1 d .
H11 H 0.3329 0.9361 1.0043 0.091 Uiso 1 1 calc R
C12 C 0.2994(2) 0.9405(2) 0.89619(16) 0.0690(7) Uani 1 1 d .
H12 H 0.2330 0.9714 0.8893 0.083 Uiso 1 1 calc R
C13 C 0.33880(18) 0.91640(19) 0.83830(13) 0.0566(6) Uani 1 1 d .
H13 H 0.2977 0.9308 0.7914 0.068 Uiso 1 1 calc R
C14 C 0.43991(17) 0.61023(18) 0.78173(12) 0.0512(6) Uani 1 1 d .
H14 H 0.3960 0.6510 0.8045 0.061 Uiso 1 1 calc R
C15 C 0.43805(18) 0.49289(19) 0.78332(14) 0.0619(7) Uani 1 1 d .
H15 H 0.3945 0.4538 0.8071 0.074 Uiso 1 1 calc R
C16 C 0.5000 0.4332(3) 0.7500 0.0581(9) Uani 1 2 d S
H16 H 0.5000 0.3519 0.7500 0.070 Uiso 1 2 calc SR

loop_
_atom_site_aniso_label
_atom_site_aniso_U_11
_atom_site_aniso_U_22
_atom_site_aniso_U_33
_atom_site_aniso_U_23
_atom_site_aniso_U_13
_atom_site_aniso_U_12
Fe1 0.0464(3) 0.0348(2) 0.0362(2) 0.000 0.01247(18) 0.000
N1 0.0608(12) 0.0387(10) 0.0448(10) -0.0036(8) 0.0223(9) 0.0031(8)
N2 0.0407(13) 0.0372(13) 0.0402(13) 0.000 0.0160(11) 0.000
O1 0.0608(10) 0.0782(12) 0.0525(9) -0.0146(8) 0.0102(8) -0.0204(9)
C1 0.0377(11) 0.0553(13) 0.0392(11) -0.0022(10) 0.0169(9) -0.0095(10)
C2 0.0484(13) 0.0494(13) 0.0576(13) 0.0073(10) 0.0226(11) -0.0022(10)
C3 0.0414(13) 0.0764(18) 0.0659(15) 0.0171(14) 0.0087(11) 0.0017(12)
C4 0.0408(13) 0.0812(19) 0.0607(15) -0.0038(13) 0.0047(11) -0.0184(12)
C5 0.0554(14) 0.0485(13) 0.0616(14) -0.0037(11) 0.0230(12) -0.0141(11)
C6 0.0451(12) 0.0496(13) 0.0415(11) 0.0039(9) 0.0169(9) -0.0021(10)
C7 0.0817(19) 0.0720(18) 0.0685(17) 0.0137(13) 0.0085(15) 0.0164(14)
C8 0.094(2) 0.0520(16) 0.099(2) 0.0094(14) 0.0369(18) 0.0032(14)
C9 0.0615(14) 0.0567(14) 0.0438(13) -0.0074(10) 0.0171(11) -0.0116(11)
C10 0.082(2) 0.091(2) 0.0448(14) -0.0183(13) 0.0233(13) -0.0367(16)
C11 0.100(2) 0.0757(19) 0.0704(18) -0.0363(15) 0.0556(17) -0.0388(17)
C12 0.0813(18) 0.0481(14) 0.093(2) -0.0159(14) 0.0510(17) -0.0036(13)
C13 0.0699(16) 0.0451(13) 0.0627(14) 0.0005(11) 0.0313(12) 0.0098(12)
C14 0.0568(14) 0.0443(13) 0.0634(14) -0.0031(11) 0.0356(11) -0.0046(11)
C15 0.0643(15) 0.0448(14) 0.0881(18) 0.0006(12) 0.0406(14) -0.0122(12)
C16 0.057(2) 0.0337(17) 0.086(2) 0.000 0.0235(18) 0.000

loop_
_atom_type_symbol
_atom_type_description
_atom_type_scat_dispersion_real
_atom_type_scat_dispersion_imag
_atom_type_scat_source
C C 0.0033 0.0016 'International Tables Vol C Tables 4.2.6.8 and 6.1.1.4'
H H 0.0000 0.0000 'International Tables Vol C Tables 4.2.6.8 and 6.1.1.4'
N N 0.0061 0.0033 'International Tables Vol C Tables 4.2.6.8 and 6.1.1.4'
O O 0.0106 0.0060 'International Tables Vol C Tables 4.2.6.8 and 6.1.1.4'
Fe Fe 0.3463 0.8444 'International Tables Vol C Tables 4.2.6.8 and 6.1.1.4'

loop_
_geom_angle_atom_site_label_1
_geom_angle_atom_site_label_2
_geom_angle_atom_site_label_3
_geom_angle
_geom_angle_site_symmetry_1
_geom_angle_site_symmetry_3
O1 Fe1 O1 159.23(11) . 2_656
O1 Fe1 N2 100.39(5) . .
O1 Fe1 N2 100.39(6) 2_656 .
O1 Fe1 N1 87.58(7) . 2_656
O1 Fe1 N1 90.52(7) 2_656 2_656
N2 Fe1 N1 95.29(4) . 2_656
O1 Fe1 N1 90.52(7) . .
O1 Fe1 N1 87.58(7) 2_656 .
N2 Fe1 N1 95.29(4) . .
N1 Fe1 N1 169.42(8) 2_656 .
C9 N1 C13 117.25(19) . .
C9 N1 Fe1 120.91(15) . .
C13 N1 Fe1 121.55(14) . .
C14 N2 C14 116.8(2) 2_656 .
C14 N2 Fe1 121.61(12) 2_656 .
C14 N2 Fe1 121.61(12) . .
C1 O1 Fe1 157.91(16) . .
O1 C1 C2 118.8(2) . .
O1 C1 C6 121.79(19) . .
C2 C1 C6 119.37(19) . .
C3 C2 C1 119.1(2) . .
C3 C2 C8 121.4(2) . .
C1 C2 C8 119.4(2) . .
C4 C3 C2 121.9(2) . .
C4 C3 H3 119.1 . .
C2 C3 H3 119.1 . .
C3 C4 C5 119.0(2) . .
C3 C4 H4 120.5 . .
C5 C4 H4 120.5 . .
C4 C5 C6 121.5(2) . .
C4 C5 H5 119.2 . .
C6 C5 H5 119.2 . .
C5 C6 C1 119.1(2) . .
C5 C6 C7 121.1(2) . .
C1 C6 C7 119.8(2) . .
C6 C7 H7A 109.5 . .
C6 C7 H7B 109.5 . .
H7A C7 H7B 109.5 . .
C6 C7 H7C 109.5 . .
H7A C7 H7C 109.5 . .
H7B C7 H7C 109.5 . .
C2 C8 H8A 109.5 . .
C2 C8 H8B 109.5 . .
H8A C8 H8B 109.5 . .
C2 C8 H8C 109.5 . .
H8A C8 H8C 109.5 . .
H8B C8 H8C 109.5 . .
N1 C9 C10 122.8(2) . .
N1 C9 H9 118.6 . .
C10 C9 H9 118.6 . .
C11 C10 C9 118.9(2) . .
C11 C10 H10 120.6 . .
C9 C10 H10 120.6 . .
C12 C11 C10 119.3(2) . .
C12 C11 H11 120.3 . .
C10 C11 H11 120.3 . .
C11 C12 C13 118.7(3) . .
C11 C12 H12 120.7 . .
C13 C12 H12 120.7 . .
N1 C13 C12 123.0(2) . .
N1 C13 H13 118.5 . .
C12 C13 H13 118.5 . .
N2 C14 C15 123.4(2) . .
N2 C14 H14 118.3 . .
C15 C14 H14 118.3 . .
C16 C15 C14 118.9(2) . .
C16 C15 H15 120.6 . .
C14 C15 H15 120.6 . .
C15 C16 C15 118.7(3) 2_656 .
C15 C16 H16 120.7 2_656 .
C15 C16 H16 120.7 . .

loop_
_geom_bond_atom_site_label_1
_geom_bond_atom_site_label_2
_geom_bond_distance
_geom_bond_site_symmetry_2
Fe1 O1 1.9128(15) .
Fe1 O1 1.9128(15) 2_656
Fe1 N2 2.173(2) .
Fe1 N1 2.2494(16) 2_656
Fe1 N1 2.2494(16) .
N1 C9 1.335(3) .
N1 C13 1.340(3) .
N2 C14 1.330(2) 2_656
N2 C14 1.330(2) .
O1 C1 1.319(2) .
C1 C2 1.403(3) .
C1 C6 1.407(3) .
C2 C3 1.379(3) .
C2 C8 1.511(3) .
C3 C4 1.372(4) .
C3 H3 0.9500 .
C4 C5 1.376(3) .
C4 H4 0.9500 .
C5 C6 1.383(3) .
C5 H5 0.9500 .
C6 C7 1.506(3) .
C7 H7A 0.9800 .
C7 H7B 0.9800 .
C7 H7C 0.9800 .
C8 H8A 0.9800 .
C8 H8B 0.9800 .
C8 H8C 0.9800 .
C9 C10 1.376(3) .
C9 H9 0.9500 .
C10 C11 1.371(4) .
C10 H10 0.9500 .
C11 C12 1.363(4) .
C11 H11 0.9500 .
C12 C13 1.378(3) .
C12 H12 0.9500 .
C13 H13 0.9500 .
C14 C15 1.372(3) .
C14 H14 0.9500 .
C15 C16 1.368(3) .
C15 H15 0.9500 .
C16 C15 1.368(3) 2_656
C16 H16 0.9500 .
